data_4114115
loop_
_publ_author_name
'Akhilesh Tripathi'
'Timothy Hughbanks'
'Abraham Clearfield'

_publ_contact_author_address
;
Department of Chemistry
Texas A & M University
College Station
Texas 77842-3012
;
_publ_contact_author_email Clearfield@mail.chem.tamu.edu
_publ_contact_author_fax '979 845 2370'
_publ_contact_author_name 'Professor Abraham Clearfield'
_publ_contact_author_phone '979 845 2936'
_publ_section_title
;
 The First Framework Solid Composed of Vanadosilicate Clusters
;
_journal_name_full 'Journal of the American Chemical Society'
_journal_page_first 10528
_journal_page_last 10529
_journal_paper_doi 10.1021/ja0365173
_journal_volume 125
_journal_year 2003
_chemical_formula_sum 'C8 H16 Ge0 N6.5 O27.5 Si4 V9'
_chemical_formula_weight 1214.09
_chemical_name_common vanadosilicate
_space_group_IT_number 114
_symmetry_cell_setting tetragonal
_symmetry_space_group_name_Hall 'P -4 2n'
_symmetry_space_group_name_H-M 'P -4 21 c'
_atom_sites_solution_hydrogens geom
_atom_sites_solution_primary direct
_atom_sites_solution_secondary difmap
_audit_creation_method SHELXL-97
_cell_angle_alpha 90.00
_cell_angle_beta 90.00
_cell_angle_gamma 90.00
_cell_formula_units_Z 4
_cell_length_a 16.169(2)
_cell_length_b 16.169(2)
_cell_length_c 18.199(4)
_cell_measurement_reflns_used 22345
_cell_measurement_temperature 293(2)
_cell_measurement_theta_max 20.81
_cell_measurement_theta_min 1.26
_cell_volume 4757.9(13)
_computing_data_reduction 'SHELXTL V5.0 (Sheldrick, 1994)'
_computing_molecular_graphics 'SHELXTL V5.0 (Sheldrick, 1994)'
_computing_publication_material 'SHELXTL V5.0 (Sheldrick, 1994)'
_computing_structure_refinement 'SHELXTL V5.0 (Sheldrick, 1994)'
_computing_structure_solution 'SHELXTL V5.0 (Sheldrick, 1994)'
_diffrn_ambient_temperature 293(2)
_diffrn_detector_area_resol_mean 81.92
_diffrn_measured_fraction_theta_full 0.994
_diffrn_measured_fraction_theta_max 0.994
_diffrn_measurement_device_type 'Bruker Model CCD area-detector'
_diffrn_measurement_method '\f and \w'
_diffrn_radiation_monochromator graphite
_diffrn_radiation_source 'fine-focus sealed tube'
_diffrn_radiation_type MoK\a
_diffrn_radiation_wavelength 0.71073
_diffrn_reflns_av_R_equivalents 0.0667
_diffrn_reflns_av_sigmaI/netI 0.0437
_diffrn_reflns_limit_h_max 16
_diffrn_reflns_limit_h_min -15
_diffrn_reflns_limit_k_max 15
_diffrn_reflns_limit_k_min -16
_diffrn_reflns_limit_l_max 18
_diffrn_reflns_limit_l_min -13
_diffrn_reflns_number 16354
_diffrn_reflns_theta_full 20.81
_diffrn_reflns_theta_max 20.81
_diffrn_reflns_theta_min 1.26
_exptl_absorpt_coefficient_mu 1.863
_exptl_absorpt_correction_T_max 0.56
_exptl_absorpt_correction_T_min 0.34
_exptl_absorpt_correction_type empirical
_exptl_absorpt_process_details '(XPREP in SHELXTL; Bruker, 1997)'
_exptl_crystal_colour black
_exptl_crystal_density_diffrn 1.695
_exptl_crystal_description octahedral
_exptl_crystal_F_000 2370
_exptl_crystal_size_max 0.058
_exptl_crystal_size_mid 0.058
_exptl_crystal_size_min 0.058
_refine_diff_density_max 2.044
_refine_diff_density_min -0.604
_refine_diff_density_rms 0.178
_refine_ls_abs_structure_details 'Flack H D (1983), Acta Cryst. A39, 876-881'
_refine_ls_abs_structure_Flack 0(3)
_refine_ls_extinction_coef 0.0000(2)
_refine_ls_extinction_expression Fc^*^=kFc[1+0.001xFc^2^\l^3^/sin(2\q)]^-1/4^
_refine_ls_extinction_method SHELXL
_refine_ls_goodness_of_fit_ref 1.106
_refine_ls_hydrogen_treatment mixed
_refine_ls_matrix_type full
_refine_ls_number_parameters 260
_refine_ls_number_reflns 2486
_refine_ls_number_restraints 0
_refine_ls_restrained_S_all 1.106
_refine_ls_R_factor_all 0.065
_refine_ls_R_factor_gt 0.072
_refine_ls_shift/su_max 1.806
_refine_ls_shift/su_mean 0.026
_refine_ls_structure_factor_coef Fsqd
_refine_ls_weighting_details 'calc w=1/[\s^2^(Fo^2^)+(0.1164P)^2^+57.0998P] where P=(Fo^2^+2Fc^2^)/3'
_refine_ls_weighting_scheme calc
_refine_ls_wR_factor_gt 0.1537
_refine_ls_wR_factor_ref 0.1455
_reflns_number_gt 2112
_reflns_number_total 2486
_reflns_threshold_expression >2sigma(I)
_cod_data_source_file ja0365173si20030717_070009.cif
_cod_data_source_block AT_VGePIP
_cod_original_cell_volume 4758.0(13)
_cod_original_formula_sum 'C8 H16 Ge0 N6.50 O27.50 Si4 V9'
_cod_database_code 4114115

loop_
_symmetry_equiv_pos_as_xyz
'x, y, z'
'-x, -y, z'
'y, -x, -z'
'-y, x, -z'
'-x+1/2, y+1/2, -z+1/2'
'x+1/2, -y+1/2, -z+1/2'
'-y+1/2, -x+1/2, z+1/2'
'y+1/2, x+1/2, z+1/2'

loop_
_atom_site_label
_atom_site_type_symbol
_atom_site_fract_x
_atom_site_fract_y
_atom_site_fract_z
_atom_site_U_iso_or_equiv
_atom_site_adp_type
_atom_site_occupancy
_atom_site_symmetry_multiplicity
_atom_site_calc_flag
_atom_site_refinement_flags
V1 V 1.0042(2) 0.82246(14) 0.13593(12) 0.0143(7) Uani 1 1 d .
V2 V 1.0000 1.0000 0.20302(17) 0.0198(9) Uani 1 2 d S
V3 V 0.83103(16) 0.82468(16) 0.0001(2) 0.0151(7) Uani 1 1 d .
V4 V 1.00457(17) 0.75315(13) -0.00755(12) 0.0151(7) Uani 1 1 d .
V5 V 0.7861(2) 0.7486(2) 0.27242(19) 0.0459(10) Uani 1 1 d .
Si1 Si 0.8230(3) 0.9070(3) 0.1623(3) 0.0088(12) Uani 1 1 d .
Si2 Si 0.8201(3) 1.0854(3) 0.1622(3) 0.0083(12) Uani 1 1 d .
O1 O 1.0848(7) 0.7974(7) 0.0640(7) 0.018(3) Uani 1 1 d .
O2 O 1.0000 1.0000 0.2929(7) 0.029(4) Uani 1 2 d S
O3 O 0.7912(5) 0.9975(8) 0.1944(5) 0.021(2) Uani 1 1 d .
O4 O 1.0090(7) 0.7506(6) 0.1952(5) 0.026(3) Uani 1 1 d .
O5 O 1.0056(8) 0.6539(6) -0.0097(5) 0.027(2) Uani 1 1 d .
O6 O 0.7593(6) 0.7568(6) -0.0002(7) 0.028(3) Uani 1 1 d .
O7 O 0.7816(7) 0.8333(8) 0.2028(7) 0.031(3) Uani 1 1 d .
O8 O 0.7932(7) 1.0858(6) 0.0745(6) 0.014(3) Uani 1 1 d .
O9 O 0.7998(6) 0.9085(6) 0.0760(8) 0.020(3) Uani 1 1 d .
O10 O 0.9220(8) 1.0862(7) 0.1639(7) 0.021(4) Uani 1 1 d .
O11 O 0.9258(7) 0.9113(7) 0.1726(6) 0.013(3) Uani 1 1 d .
O12 O 0.9254(7) 0.7928(7) 0.0605(7) 0.017(3) Uani 1 1 d .
O13 O 0.8695(9) 0.7489(11) 0.3236(7) 0.059(4) Uani 1 1 d .
O14 O 0.7818(8) 1.1626(7) 0.2064(7) 0.034(4) Uani 1 1 d .
N1 N 0.7000(14) 0.8153(10) 0.3411(10) 0.070(7) Uani 1 1 d .
N2 N 0.8257(12) 0.6739(9) 0.1764(11) 0.059(6) Uani 1 1 d .
C1 C 0.706(2) 0.9071(14) 0.3432(17) 0.136(19) Uani 1 1 d .
H1A H 0.7112 0.9270 0.2931 0.163 Uiso 1 1 calc R
H1B H 0.7565 0.9218 0.3688 0.163 Uiso 1 1 calc R
C2 C 0.6351(17) 0.9529(14) 0.379(2) 0.095(13) Uani 1 1 d .
H2A H 0.5847 0.9374 0.3538 0.114 Uiso 1 1 calc R
H2B H 0.6303 0.9328 0.4292 0.114 Uiso 1 1 calc R
C3 C 0.8620(15) 0.5453(12) 0.1177(12) 0.049(7) Uani 1 1 d .
H3A H 0.9179 0.5643 0.1081 0.059 Uiso 1 1 calc R
H3B H 0.8290 0.5601 0.0752 0.059 Uiso 1 1 calc R
C4 C 0.835(2) 0.5871(15) 0.172(2) 0.102(12) Uani 1 1 d .
H4A H 0.8692 0.5719 0.2133 0.122 Uiso 1 1 calc R
H4B H 0.7802 0.5648 0.1822 0.122 Uiso 1 1 calc R
O1W O 0.0000 0.0000 0.0000 0.17(2) Uani 1 4 d S
O2W N 0.054(4) 0.508(5) -0.153(4) 0.064(19) Uiso 0.25 1 d P
O3W N 0.024(4) 0.755(4) 0.369(3) 0.051(18) Uiso 0.25 1 d P
O4W N -0.138(5) 0.247(5) 0.345(4) 0.06(2) Uiso 0.25 1 d P
O5W N -0.087(4) 0.500(6) -0.091(3) 0.057(17) Uiso 0.25 1 d P
O6W N -0.407(4) 0.818(4) 0.138(4) 0.046(17) Uiso 0.25 1 d P

loop_
_atom_site_aniso_label
_atom_site_aniso_U_11
_atom_site_aniso_U_22
_atom_site_aniso_U_33
_atom_site_aniso_U_23
_atom_site_aniso_U_13
_atom_site_aniso_U_12
V1 0.0172(14) 0.0126(13) 0.0132(13) 0.0022(10) -0.0009(18) -0.0007(15)
V2 0.029(2) 0.017(2) 0.0141(19) 0.000 0.000 0.005(3)
V3 0.0129(15) 0.0111(14) 0.0214(14) 0.0022(18) 0.0062(17) -0.0029(10)
V4 0.0151(13) 0.0110(12) 0.0192(13) -0.0025(11) 0.0004(18) 0.0004(14)
V5 0.064(2) 0.0223(17) 0.052(2) -0.0006(18) 0.0296(18) -0.0092(17)
Si1 0.017(2) 0.005(2) 0.004(3) -0.001(2) 0.005(2) 0.0047(19)
Si2 0.015(2) 0.005(2) 0.005(3) -0.003(2) 0.006(2) 0.0046(18)
O1 0.017(7) 0.018(7) 0.020(8) 0.010(6) 0.001(6) 0.001(5)
O2 0.045(10) 0.026(8) 0.015(7) 0.000 0.000 -0.030(13)
O3 0.018(5) 0.016(5) 0.021(5) 0.011(7) 0.002(4) 0.001(6)
O4 0.020(6) 0.027(6) 0.032(6) 0.015(5) -0.003(6) 0.007(6)
O5 0.030(6) 0.016(5) 0.035(6) 0.000(5) 0.011(9) 0.000(6)
O6 0.027(6) 0.040(6) 0.026(6) -0.008(7) 0.006(8) -0.005(5)
O7 0.023(7) 0.043(8) 0.028(8) -0.008(7) 0.008(7) 0.003(6)
O8 0.024(7) 0.038(7) 0.026(6) -0.005(5) 0.006(6) 0.005(5)
O9 0.006(6) 0.013(7) 0.042(9) -0.006(6) 0.000(6) -0.008(5)
O10 0.037(8) 0.022(7) 0.003(7) 0.000(6) -0.001(6) 0.014(6)
O11 0.034(6) 0.025(7) 0.002(6) 0.001(6) -0.002(5) 0.011(5)
O12 0.046(6) 0.008(6) 0.027(8) -0.012(6) 0.022(6) -0.001(5)
O13 0.047(9) 0.007(8) 0.028(8) -0.010(9) -0.022(7) -0.001(9)
O14 0.059(9) 0.004(6) 0.039(9) -0.002(6) 0.040(8) 0.008(6)
N1 0.127(19) 0.028(10) 0.056(13) 0.004(10) 0.073(13) -0.003(11)
N2 0.088(14) 0.004(8) 0.085(15) 0.007(9) 0.055(12) -0.008(9)
C1 0.25(4) 0.031(16) 0.12(3) 0.028(16) 0.17(3) 0.01(2)
C2 0.23(2) 0.029(15) 0.15(3) -0.036(17) 0.14(3) 0.020(3)
C3 0.14(2) 0.040(12) 0.124(13) 0.022(10) 0.088(14) 0.006(11)
C4 0.13(3) 0.044(17) 0.13(3) -0.030(18) 0.08(2) 0.007(16)
O1W 0.14(2) 0.14(2) 0.24(6) 0.000 0.000 0.000

loop_
_atom_type_symbol
_atom_type_description
_atom_type_scat_dispersion_real
_atom_type_scat_dispersion_imag
_atom_type_scat_source
H H 0.0000 0.0000 'International Tables Vol C Tables 4.2.6.8 and 6.1.1.4'
C C 0.0033 0.0016 'International Tables Vol C Tables 4.2.6.8 and 6.1.1.4'
N N 0.0061 0.0033 'International Tables Vol C Tables 4.2.6.8 and 6.1.1.4'
O O 0.0106 0.0060 'International Tables Vol C Tables 4.2.6.8 and 6.1.1.4'
Si Si 0.0817 0.0704 'International Tables Vol C Tables 4.2.6.8 and 6.1.1.4'
V V 0.3005 0.5294 'International Tables Vol C Tables 4.2.6.8 and 6.1.1.4'
Ge Ge 0.1547 1.8001 'International Tables Vol C Tables 4.2.6.8 and 6.1.1.4'

loop_
_geom_angle_atom_site_label_1
_geom_angle_atom_site_label_2
_geom_angle_atom_site_label_3
_geom_angle
_geom_angle_site_symmetry_1
_geom_angle_site_symmetry_3
O4 V1 O1 106.3(5) . .
O4 V1 O12 109.4(5) . .
O1 V1 O12 84.8(4) . .
O4 V1 O10 110.2(6) . 2_775
O1 V1 O10 85.6(5) . 2_775
O12 V1 O10 140.4(5) . 2_775
O4 V1 O11 109.0(5) . .
O1 V1 O11 144.1(5) . .
O12 V1 O11 89.8(5) . .
O10 V1 O11 76.3(4) 2_775 .
O4 V1 V4 109.6(4) . .
O1 V1 V4 43.8(4) . .
O12 V1 V4 41.5(3) . .
O10 V1 V4 122.2(4) 2_775 .
O11 V1 V4 125.6(3) . .
O2 V2 O11 106.5(4) . .
O2 V2 O11 106.5(4) . 2_775
O11 V2 O11 147.0(7) . 2_775
O2 V2 O10 110.7(3) . .
O11 V2 O10 91.3(4) . .
O11 V2 O10 77.1(4) 2_775 .
O2 V2 O10 110.7(3) . 2_775
O11 V2 O10 77.1(4) . 2_775
O11 V2 O10 91.3(4) 2_775 2_775
O10 V2 O10 138.5(7) . 2_775
O6 V3 O12 112.9(5) . .
O6 V3 O1 108.2(6) . 3_575
O12 V3 O1 138.9(4) . 3_575
O6 V3 O8 108.3(6) . 4_755
O12 V3 O8 77.7(5) . 4_755
O1 V3 O8 88.4(5) 3_575 4_755
O6 V3 O9 106.5(5) . .
O12 V3 O9 89.3(5) . .
O1 V3 O9 80.4(5) 3_575 .
O8 V3 O9 145.1(4) 4_755 .
O6 V3 V4 108.9(4) . 3_575
O12 V3 V4 122.7(3) . 3_575
O1 V3 V4 39.5(4) 3_575 3_575
O8 V3 V4 123.1(4) 4_755 3_575
O9 V3 V4 41.2(4) . 3_575
O6 V3 V4 114.1(4) . .
O12 V3 V4 37.1(3) . .
O1 V3 V4 121.1(4) 3_575 .
O8 V3 V4 40.7(3) 4_755 .
O9 V3 V4 121.6(3) . .
V4 V3 V4 136.96(11) 3_575 .
O5 V4 O12 111.2(5) . .
O5 V4 O1 111.9(6) . .
O12 V4 O1 83.7(4) . .
O5 V4 O8 108.3(6) . 4_755
O12 V4 O8 78.2(5) . 4_755
O1 V4 O8 139.6(5) . 4_755
O5 V4 O9 110.5(5) . 4_755
O12 V4 O9 138.2(5) . 4_755
O1 V4 O9 79.3(5) . 4_755
O8 V4 O9 90.7(3) 4_755 4_755
O5 V4 V1 114.7(4) . .
O12 V4 V1 42.6(4) . .
O1 V4 V1 41.5(3) . .
O8 V4 V1 115.4(3) 4_755 .
O9 V4 V1 114.8(4) 4_755 .
O5 V4 V3 113.9(5) . 4_755
O12 V4 V3 116.4(4) . 4_755
O1 V4 V3 39.0(4) . 4_755
O8 V4 V3 123.7(3) 4_755 4_755
O9 V4 V3 40.7(4) 4_755 4_755
V1 V4 V3 78.31(11) . 4_755
O5 V4 V3 113.0(5) . .
O12 V4 V3 38.4(4) . .
O1 V4 V3 116.0(3) . .
O8 V4 V3 40.0(3) 4_755 .
O9 V4 V3 121.9(3) 4_755 .
V1 V4 V3 78.80(12) . .
V3 V4 V3 132.81(10) 4_755 .
O13 V5 O14 112.3(8) . 5_645
O13 V5 O7 114.5(7) . .
O14 V5 O7 133.1(7) 5_645 .
O13 V5 N1 101.6(8) . .
O14 V5 N1 82.5(6) 5_645 .
O7 V5 N1 90.1(6) . .
O13 V5 N2 102.2(8) . .
O14 V5 N2 85.7(6) 5_645 .
O7 V5 N2 82.9(6) . .
N1 V5 N2 156.0(9) . .
O7 Si1 O9 111.9(6) . .
O7 Si1 O3 112.1(6) . .
O9 Si1 O3 104.9(6) . .
O7 Si1 O11 114.0(7) . .
O9 Si1 O11 109.8(6) . .
O3 Si1 O11 103.4(5) . .
O14 Si2 O3 113.0(6) . .
O14 Si2 O10 111.7(7) . .
O3 Si2 O10 106.9(6) . .
O14 Si2 O8 112.2(7) . .
O3 Si2 O8 106.1(5) . .
O10 Si2 O8 106.3(6) . .
V1 O1 V3 150.7(7) . 4_755
V1 O1 V4 94.7(5) . .
V3 O1 V4 101.5(6) 4_755 .
Si2 O3 Si1 124.2(6) . .
Si1 O7 V5 150.2(8) . .
Si2 O8 V3 126.6(6) . 3_575
Si2 O8 V4 131.8(6) . 3_575
V3 O8 V4 99.3(5) 3_575 3_575
Si1 O9 V3 127.0(6) . .
Si1 O9 V4 134.1(7) . 3_575
V3 O9 V4 98.1(6) . 3_575
Si2 O10 V1 127.4(7) . 2_775
Si2 O10 V2 129.0(7) . .
V1 O10 V2 103.4(6) 2_775 .
Si1 O11 V2 132.3(6) . .
Si1 O11 V1 123.7(7) . .
V2 O11 V1 103.2(5) . .
V4 O12 V1 95.9(5) . .
V4 O12 V3 104.5(6) . .
V1 O12 V3 148.2(6) . .
Si2 O14 V5 159.1(10) . 5_655
C1 N1 V5 118.1(14) . .
C4 N2 V5 128.0(18) . .
N1 C1 C2 117(2) . .
N1 C1 H1A 108.1 . .
C2 C1 H1A 108.1 . .
N1 C1 H1B 108.1 . .
C2 C1 H1B 108.1 . .
H1A C1 H1B 107.3 . .
C3 C2 C1 119(2) 5_655 .
C3 C2 H2A 107.6 5_655 .
C1 C2 H2A 107.6 . .
C3 C2 H2B 107.6 5_655 .
C1 C2 H2B 107.6 . .
H2A C2 H2B 107.1 . .
C4 C3 C2 121(3) . 5_645
C4 C3 H3A 107.2 . .
C2 C3 H3A 107.1 5_645 .
C4 C3 H3B 107.1 . .
C2 C3 H3B 107.1 5_645 .
H3A C3 H3B 106.8 . .
C3 C4 N2 127(3) . .
C3 C4 H4A 105.4 . .
N2 C4 H4A 105.4 . .
C3 C4 H4B 105.5 . .
N2 C4 H4B 105.5 . .
H4A C4 H4B 106.0 . .
O5W O2W O2W 114(5) 2_565 2_565
O6W O3W O4W 46(4) 6_565 2_565
O6W O4W O3W 58(4) 5_445 2_565
O4W O6W O3W 77(5) 5_455 6_465

loop_
_geom_bond_atom_site_label_1
_geom_bond_atom_site_label_2
_geom_bond_distance
_geom_bond_site_symmetry_2
V1 O4 1.587(9) .
V1 O1 1.891(12) .
V1 O12 1.934(13) .
V1 O10 1.966(11) 2_775
V1 O11 2.030(10) .
V1 V4 2.841(3) .
V2 O2 1.637(13) .
V2 O11 1.950(12) .
V2 O11 1.950(13) 2_775
V2 O10 2.010(13) .
V2 O10 2.010(13) 2_775
V3 O6 1.597(9) .
V3 O12 1.949(13) .
V3 O1 1.949(12) 3_575
V3 O8 1.978(11) 4_755
V3 O9 1.999(13) .
V3 V4 3.038(4) 3_575
V3 V4 3.038(4) .
V4 O5 1.606(9) .
V4 O12 1.892(11) .
V4 O1 1.972(12) .
V4 O8 2.009(11) 4_755
V4 O9 2.023(12) 4_755
V4 V3 3.037(4) 4_755
V5 O13 1.639(13) .
V5 O14 1.814(11) 5_645
V5 O7 1.867(13) .
V5 N1 2.158(17) .
V5 N2 2.219(18) .
Si1 O7 1.553(13) .
Si1 O9 1.616(15) .
Si1 O3 1.657(12) .
Si1 O11 1.673(12) .
Si2 O14 1.608(11) .
Si2 O3 1.608(13) .
Si2 O10 1.647(13) .
Si2 O8 1.656(12) .
O1 V3 1.949(12) 4_755
O8 V3 1.978(11) 3_575
O8 V4 2.009(11) 3_575
O9 V4 2.023(12) 3_575
O10 V1 1.966(11) 2_775
O14 V5 1.814(11) 5_655
N1 C1 1.49(3) .
N2 C4 1.41(3) .
C1 C2 1.51(3) .
C1 H1A 0.9700 .
C1 H1B 0.9700 .
C2 C3 1.50(2) 5_655
C2 H2A 0.9700 .
C2 H2B 0.9700 .
C3 C4 1.28(3) .
C3 C2 1.50(2) 5_645
C3 H3A 0.9700 .
C3 H3B 0.9700 .
C4 H4A 0.9700 .
C4 H4B 0.9700 .
O2W O5W 1.26(8) 2_565
O2W O2W 1.76(13) 2_565
O3W O6W 1.64(9) 6_565
O3W O4W 1.88(10) 2_565
O4W O6W 1.39(10) 5_445
O4W O3W 1.88(10) 2_565
O5W O2W 1.26(8) 2_565
O6W O4W 1.39(10) 5_455
O6W O3W 1.64(9) 6_465
